data_4326238
loop_
_publ_author_name
'Zin-Min Tun'
'Amy J. Heston'
'Matthew J. Panzner'
'Doug A. Medvetz'
'Brian D. Wright'
'Deepa Savant'
'Venkat R. Dudipala'
'Debasish Banerjee'
'Peter L. Rinaldi'
'Wiley J. Youngs'
'Claire A. Tessier'

_publ_section_title
;
 Group 13 Lewis Acid Adducts of [PCl2N]3
;
_journal_name_full 'Inorganic Chemistry'
_journal_page_first 8937
_journal_page_last 8945
_journal_paper_doi 10.1021/ic201075z
_journal_volume 50
_journal_year 2011
_chemical_formula_moiety 'Al Br3 Cl6 N3 P3'
_chemical_formula_sum 'Al Br3 Cl6 N3 P3'
_chemical_formula_weight 614.35
_chemical_name_systematic
; 

 ? 

;
_space_group_IT_number 11
_symmetry_cell_setting monoclinic
_symmetry_space_group_name_Hall '-P 2yb'
_symmetry_space_group_name_H-M 'P 1 21/m 1'
_atom_sites_solution_primary direct
_atom_sites_solution_secondary difmap
_audit_creation_method SHELXL-97
_cell_angle_alpha 90.00
_cell_angle_beta 91.898(2)
_cell_angle_gamma 90.00
_cell_formula_units_Z 4
_cell_length_a 10.8919(12)
_cell_length_b 12.1067(14)
_cell_length_c 12.1387(14)
_cell_measurement_reflns_used 5713
_cell_measurement_temperature 100(2)
_cell_measurement_theta_max 28.20
_cell_measurement_theta_min 2.38
_cell_volume 1599.8(3)
_computing_cell_refinement 'Bruker SMART'
_computing_data_collection 'Bruker SMART'
_computing_data_reduction 'Bruker SAINT'
_computing_molecular_graphics 'Bruker SHELXTL'
_computing_publication_material 'Bruker SHELXTL'
_computing_structure_refinement 'SHELXL-97 (Sheldrick, 2008)'
_computing_structure_solution 'SHELXS-97 (Sheldrick, 2008)'
_diffrn_ambient_temperature 100(2)
_diffrn_measured_fraction_theta_full 0.999
_diffrn_measured_fraction_theta_max 0.999
_diffrn_measurement_device_type 'CCD area detector'
_diffrn_measurement_method 'phi and omega scans'
_diffrn_radiation_monochromator graphite
_diffrn_radiation_source 'fine-focus sealed tube'
_diffrn_radiation_type MoK\a
_diffrn_radiation_wavelength 0.71073
_diffrn_reflns_av_R_equivalents 0.0243
_diffrn_reflns_av_sigmaI/netI 0.0238
_diffrn_reflns_limit_h_max 13
_diffrn_reflns_limit_h_min -13
_diffrn_reflns_limit_k_max 15
_diffrn_reflns_limit_k_min -14
_diffrn_reflns_limit_l_max 15
_diffrn_reflns_limit_l_min -15
_diffrn_reflns_number 12824
_diffrn_reflns_theta_full 26.30
_diffrn_reflns_theta_max 26.30
_diffrn_reflns_theta_min 1.68
_exptl_absorpt_coefficient_mu 8.898
_exptl_absorpt_correction_T_max 0.766
_exptl_absorpt_correction_T_min 0.547
_exptl_absorpt_correction_type multi-scan
_exptl_absorpt_process_details SADABS
_exptl_crystal_colour colorless
_exptl_crystal_density_diffrn 2.551
_exptl_crystal_description plate
_exptl_crystal_F_000 1144
_exptl_crystal_size_max 0.15
_exptl_crystal_size_mid 0.07
_exptl_crystal_size_min 0.03
_refine_diff_density_max 0.490
_refine_diff_density_min -0.348
_refine_diff_density_rms 0.093
_refine_ls_extinction_method none
_refine_ls_goodness_of_fit_ref 1.043
_refine_ls_hydrogen_treatment none
_refine_ls_matrix_type full
_refine_ls_number_parameters 163
_refine_ls_number_reflns 3402
_refine_ls_number_restraints 0
_refine_ls_restrained_S_all 1.043
_refine_ls_R_factor_all 0.0248
_refine_ls_R_factor_gt 0.0202
_refine_ls_shift/su_max 0.001
_refine_ls_shift/su_mean 0.000
_refine_ls_structure_factor_coef Fsqd
_refine_ls_weighting_details 'calc w=1/[\s^2^(Fo^2^)+(0.0225P)^2^+0.7312P] where P=(Fo^2^+2Fc^2^)/3'
_refine_ls_weighting_scheme calc
_refine_ls_wR_factor_gt 0.0450
_refine_ls_wR_factor_ref 0.0465
_reflns_number_gt 3059
_reflns_number_total 3402
_reflns_threshold_expression >2sigma(I)
_cod_data_source_file ic201075z_si_002_1.cif
_cod_data_source_block '[PCl2N]3.AlBr3'
_cod_database_code 4326238

loop_
_symmetry_equiv_pos_as_xyz
'x, y, z'
'-x, y+1/2, -z'
'-x, -y, -z'
'x, -y-1/2, z'

loop_
_atom_site_label
_atom_site_type_symbol
_atom_site_fract_x
_atom_site_fract_y
_atom_site_fract_z
_atom_site_U_iso_or_equiv
_atom_site_adp_type
_atom_site_occupancy
_atom_site_symmetry_multiplicity
_atom_site_calc_flag
_atom_site_refinement_flags
Br1 Br 0.00549(2) 0.90051(2) 0.38320(2) 0.02053(7) Uani 1 1 d .
Br2 Br 0.18306(3) 0.7500 0.16339(3) 0.01815(8) Uani 1 2 d S
Br3 Br 0.41380(2) 0.40171(2) -0.19360(2) 0.02065(7) Uani 1 1 d .
Br4 Br 0.56146(3) 0.2500 0.05105(3) 0.02123(9) Uani 1 2 d S
P1 P 0.34175(5) 0.86640(5) 0.46966(5) 0.01257(13) Uani 1 1 d .
P2 P 0.55306(8) 0.7500 0.52687(7) 0.01320(18) Uani 1 2 d S
P3 P 0.19115(6) 0.13313(5) 0.03615(5) 0.01431(13) Uani 1 1 d .
P4 P 0.04339(8) 0.2500 0.17784(7) 0.01691(19) Uani 1 2 d S
Al1 Al 0.11859(9) 0.7500 0.33895(8) 0.0132(2) Uani 1 2 d S
Al2 Al 0.41144(9) 0.2500 -0.08336(8) 0.0141(2) Uani 1 2 d S
N1 N 0.48279(18) 0.86026(17) 0.49667(17) 0.0167(4) Uani 1 1 d .
N2 N 0.2741(2) 0.7500 0.4305(2) 0.0131(6) Uani 1 2 d S
N3 N 0.1025(2) 0.14003(18) 0.13456(18) 0.0227(5) Uani 1 1 d .
N4 N 0.2572(2) 0.2500 0.0004(2) 0.0124(6) Uani 1 2 d S
Cl1 Cl 0.25477(6) 0.92401(5) 0.59816(5) 0.02191(14) Uani 1 1 d .
Cl2 Cl 0.31097(5) 0.97517(5) 0.35265(5) 0.01850(13) Uani 1 1 d .
Cl3 Cl 0.59447(8) 0.7500 0.68850(7) 0.01999(18) Uani 1 2 d S
Cl4 Cl 0.71378(7) 0.7500 0.45837(7) 0.02045(19) Uani 1 2 d S
Cl5 Cl 0.10486(6) 0.07128(5) -0.09537(5) 0.02310(14) Uani 1 1 d .
Cl6 Cl 0.32248(6) 0.02740(5) 0.07380(5) 0.02142(14) Uani 1 1 d .
Cl7 Cl 0.05110(9) 0.2500 0.34027(7) 0.0295(2) Uani 1 2 d S
Cl8 Cl -0.13584(8) 0.2500 0.14382(8) 0.0314(2) Uani 1 2 d S

loop_
_atom_site_aniso_label
_atom_site_aniso_U_11
_atom_site_aniso_U_22
_atom_site_aniso_U_33
_atom_site_aniso_U_23
_atom_site_aniso_U_13
_atom_site_aniso_U_12
Br1 0.01509(13) 0.02376(14) 0.02266(14) -0.00496(10) -0.00062(10) 0.00672(10)
Br2 0.02014(18) 0.02197(19) 0.01247(16) 0.000 0.00252(13) 0.000
Br3 0.02138(14) 0.02329(14) 0.01735(13) 0.00503(10) 0.00183(10) -0.00433(10)
Br4 0.01099(17) 0.0358(2) 0.01675(17) 0.000 -0.00131(13) 0.000
P1 0.0120(3) 0.0113(3) 0.0143(3) -0.0004(2) -0.0011(2) 0.0004(2)
P2 0.0107(4) 0.0140(4) 0.0148(4) 0.000 -0.0013(3) 0.000
P3 0.0127(3) 0.0139(3) 0.0164(3) 0.0012(2) 0.0015(2) -0.0014(2)
P4 0.0105(4) 0.0257(5) 0.0146(4) 0.000 0.0024(3) 0.000
Al1 0.0110(5) 0.0160(5) 0.0127(5) 0.000 0.0002(4) 0.000
Al2 0.0107(5) 0.0190(6) 0.0128(5) 0.000 0.0021(4) 0.000
N1 0.0150(10) 0.0131(10) 0.0217(11) 0.0006(8) -0.0026(8) -0.0039(8)
N2 0.0113(14) 0.0129(14) 0.0152(14) 0.000 0.0010(11) 0.000
N3 0.0215(12) 0.0197(12) 0.0274(12) 0.0024(10) 0.0105(9) -0.0025(9)
N4 0.0117(14) 0.0114(14) 0.0140(14) 0.000 0.0009(11) 0.000
Cl1 0.0223(3) 0.0250(3) 0.0185(3) -0.0083(3) 0.0016(2) 0.0025(3)
Cl2 0.0192(3) 0.0146(3) 0.0215(3) 0.0047(2) -0.0036(2) -0.0011(2)
Cl3 0.0253(5) 0.0210(5) 0.0136(4) 0.000 -0.0008(3) 0.000
Cl4 0.0114(4) 0.0314(5) 0.0186(4) 0.000 0.0013(3) 0.000
Cl5 0.0202(3) 0.0239(3) 0.0249(3) -0.0041(3) -0.0040(3) -0.0065(3)
Cl6 0.0229(3) 0.0189(3) 0.0226(3) 0.0063(3) 0.0019(2) 0.0060(2)
Cl7 0.0213(5) 0.0534(7) 0.0137(4) 0.000 0.0011(3) 0.000
Cl8 0.0117(4) 0.0595(7) 0.0230(5) 0.000 -0.0011(4) 0.000

loop_
_atom_type_symbol
_atom_type_description
_atom_type_scat_dispersion_real
_atom_type_scat_dispersion_imag
_atom_type_scat_source
N N 0.0061 0.0033 'International Tables Vol C Tables 4.2.6.8 and 6.1.1.4'
Al Al 0.0645 0.0514 'International Tables Vol C Tables 4.2.6.8 and 6.1.1.4'
P P 0.1023 0.0942 'International Tables Vol C Tables 4.2.6.8 and 6.1.1.4'
Cl Cl 0.1484 0.1585 'International Tables Vol C Tables 4.2.6.8 and 6.1.1.4'
Br Br -0.2901 2.4595 'International Tables Vol C Tables 4.2.6.8 and 6.1.1.4'

loop_
_geom_angle_atom_site_label_1
_geom_angle_atom_site_label_2
_geom_angle_atom_site_label_3
_geom_angle
_geom_angle_site_symmetry_1
_geom_angle_site_symmetry_3
N1 P1 N2 116.48(12) . .
N1 P1 Cl2 109.14(8) . .
N2 P1 Cl2 107.53(9) . .
N1 P1 Cl1 110.16(8) . .
N2 P1 Cl1 107.84(10) . .
Cl2 P1 Cl1 105.07(4) . .
N1 P2 N1 115.79(15) 4_575 .
N1 P2 Cl4 109.55(8) 4_575 .
N1 P2 Cl4 109.55(8) . .
N1 P2 Cl3 108.69(8) 4_575 .
N1 P2 Cl3 108.69(8) . .
Cl4 P2 Cl3 103.91(5) . .
N3 P3 N4 116.14(12) . .
N3 P3 Cl6 108.71(9) . .
N4 P3 Cl6 107.42(9) . .
N3 P3 Cl5 110.43(9) . .
N4 P3 Cl5 108.20(10) . .
Cl6 P3 Cl5 105.36(4) . .
N3 P4 N3 115.21(16) . 4_565
N3 P4 Cl7 109.21(9) . .
N3 P4 Cl7 109.21(9) 4_565 .
N3 P4 Cl8 109.94(9) . .
N3 P4 Cl8 109.94(9) 4_565 .
Cl7 P4 Cl8 102.56(5) . .
N2 Al1 Br2 103.91(9) . .
N2 Al1 Br1 108.96(5) . 4_575
Br2 Al1 Br1 114.16(3) . 4_575
N2 Al1 Br1 108.96(5) . .
Br2 Al1 Br1 114.16(3) . .
Br1 Al1 Br1 106.52(4) 4_575 .
N4 Al2 Br4 103.43(9) . .
N4 Al2 Br3 109.06(5) . 4_565
Br4 Al2 Br3 113.65(3) . 4_565
N4 Al2 Br3 109.06(5) . .
Br4 Al2 Br3 113.65(3) . .
Br3 Al2 Br3 107.80(4) 4_565 .
P1 N1 P2 123.77(13) . .
P1 N2 P1 117.01(17) 4_575 .
P1 N2 Al1 121.49(8) 4_575 .
P1 N2 Al1 121.49(8) . .
P3 N3 P4 124.71(14) . .
P3 N4 P3 117.85(16) 4_565 .
P3 N4 Al2 121.08(8) 4_565 .
P3 N4 Al2 121.08(8) . .

loop_
_geom_bond_atom_site_label_1
_geom_bond_atom_site_label_2
_geom_bond_distance
_geom_bond_site_symmetry_2
Br1 Al1 2.2738(7) .
Br2 Al1 2.2658(11) .
Br3 Al2 2.2731(7) .
Br4 Al2 2.2705(11) .
P1 N1 1.562(2) .
P1 N2 1.6527(15) .
P1 Cl2 1.9576(8) .
P1 Cl1 1.9786(9) .
P2 N1 1.576(2) 4_575
P2 N1 1.576(2) .
P2 Cl4 1.9627(12) .
P2 Cl3 1.9986(12) .
P3 N3 1.563(2) .
P3 N4 1.6520(15) .
P3 Cl6 1.9622(9) .
P3 Cl5 1.9732(9) .
P4 N3 1.577(2) .
P4 N3 1.577(2) 4_565
P4 Cl7 1.9707(13) .
P4 Cl8 1.9820(13) .
Al1 N2 1.995(3) .
Al1 Br1 2.2738(7) 4_575
Al2 N4 1.992(3) .
Al2 Br3 2.2731(7) 4_565
N2 P1 1.6527(15) 4_575
N4 P3 1.6520(15) 4_565
